data_1542680
loop_
_publ_author_name
'More, Atul A.'
'Ramana, Chepuri V.'

_publ_section_title
;
 o-Quinone Methides via Oxone-Mediated Benzofuran Oxidative
 Dearomatization and Their Intramolecular Cycloaddition with Carbonyl
 Groups: An Expeditious Construction of the Central Tetracyclic Core of
 Integrastatins, Epicoccolide A, and Epicocconigrone A.
;
_journal_issue 3
_journal_name_full 'Organic letters'
_journal_page_first 612
_journal_page_last 615
_journal_paper_doi 10.1021/acs.orglett.5b03707
_journal_volume 18
_journal_year 2016
_chemical_formula_moiety 'C16 H12 O3'
_chemical_formula_sum 'C16 H12 O3'
_chemical_formula_weight 252.25
_chemical_name_systematic
; 
 ? 
;
_space_group_IT_number 61
_symmetry_cell_setting orthorhombic
_symmetry_space_group_name_Hall '-P 2ac 2ab'
_symmetry_space_group_name_H-M 'P b c a'
_atom_sites_solution_hydrogens geom
_atom_sites_solution_primary direct
_atom_sites_solution_secondary difmap
_audit_creation_method SHELXL-97
_cell_angle_alpha 90.00
_cell_angle_beta 90.00
_cell_angle_gamma 90.00
_cell_formula_units_Z 16
_cell_length_a 10.0417(11)
_cell_length_b 18.527(2)
_cell_length_c 26.755(3)
_cell_measurement_reflns_used 7685
_cell_measurement_temperature 296(2)
_cell_measurement_theta_max 21.46
_cell_measurement_theta_min 2.33
_cell_volume 4977.6(9)
_computing_cell_refinement 'Bruker SAINT'
_computing_data_collection 'Bruker APEX2'
_computing_data_reduction 'Bruker SAINT'
_computing_molecular_graphics 'Bruker SHELXTL'
_computing_publication_material 'Bruker SHELXTL'
_computing_structure_refinement 'SHELXL-97 (Sheldrick, 2008)'
_computing_structure_solution 'SHELXS-97 (Sheldrick, 2008)'
_diffrn_ambient_temperature 296(2)
_diffrn_measured_fraction_theta_full 1.000
_diffrn_measured_fraction_theta_max 1.000
_diffrn_measurement_device_type 'Bruker APEX-II CCD'
_diffrn_measurement_method '\f and \w scans'
_diffrn_radiation_monochromator graphite
_diffrn_radiation_source 'fine-focus sealed tube'
_diffrn_radiation_type MoK\a
_diffrn_radiation_wavelength 0.71073
_diffrn_reflns_av_R_equivalents 0.1071
_diffrn_reflns_av_sigmaI/netI 0.0418
_diffrn_reflns_limit_h_max 11
_diffrn_reflns_limit_h_min -11
_diffrn_reflns_limit_k_max 21
_diffrn_reflns_limit_k_min -22
_diffrn_reflns_limit_l_max 31
_diffrn_reflns_limit_l_min -31
_diffrn_reflns_number 64616
_diffrn_reflns_theta_full 25.00
_diffrn_reflns_theta_max 25.00
_diffrn_reflns_theta_min 1.52
_exptl_absorpt_coefficient_mu 0.093
_exptl_absorpt_correction_T_max 0.9817
_exptl_absorpt_correction_T_min 0.9656
_exptl_absorpt_correction_type multi-scan
_exptl_absorpt_process_details SADABS(BRUKER,2006)
_exptl_crystal_colour COLOURLESS
_exptl_crystal_density_diffrn 1.346
_exptl_crystal_density_method 'not measured'
_exptl_crystal_description BLOCK
_exptl_crystal_F_000 2112
_exptl_crystal_size_max 0.38
_exptl_crystal_size_mid 0.32
_exptl_crystal_size_min 0.20
_refine_diff_density_max 0.251
_refine_diff_density_min -0.196
_refine_diff_density_rms 0.046
_refine_ls_extinction_coef 0.0009(2)
_refine_ls_extinction_expression Fc^*^=kFc[1+0.001xFc^2^\l^3^/sin(2\q)]^-1/4^
_refine_ls_extinction_method SHELXL
_refine_ls_goodness_of_fit_ref 1.312
_refine_ls_hydrogen_treatment constr
_refine_ls_matrix_type full
_refine_ls_number_parameters 346
_refine_ls_number_reflns 4378
_refine_ls_number_restraints 0
_refine_ls_restrained_S_all 1.312
_refine_ls_R_factor_all 0.1117
_refine_ls_R_factor_gt 0.0973
_refine_ls_shift/su_max 0.000
_refine_ls_shift/su_mean 0.000
_refine_ls_structure_factor_coef Fsqd
_refine_ls_weighting_details 'calc w=1/[\s^2^(Fo^2^)+(0.0318P)^2^+6.0654P] where P=(Fo^2^+2Fc^2^)/3'
_refine_ls_weighting_scheme calc
_refine_ls_wR_factor_gt 0.1673
_refine_ls_wR_factor_ref 0.1734
_reflns_number_gt 3816
_reflns_number_total 4378
_reflns_threshold_expression >2sigma(I)
_cod_data_source_file ol5b03707_si_003.cif
_cod_data_source_block atul5715_0m
_cod_depositor_comments
;
The following automatic conversions were performed:

'_symmetry_cell_setting' value 'Orthorhombic' changed to
'orthorhombic' according to
/usr/data/users/saulius/crontab/automatic-downloads/current/ACS/lib/dictionaries/cif_core.dic
dictionary named 'cif_core.dic' version 2.4.2 from 2011-04-26.

'_exptl_absorpt_correction_type' value 'MULTI-SCAN' changed to
'multi-scan' according to
/usr/data/users/saulius/crontab/automatic-downloads/current/ACS/lib/dictionaries/cif_core.dic
dictionary named 'cif_core.dic' version 2.4.2 from 2011-04-26.

'_refine_ls_hydrogen_treatment' value 'CONSTR' changed to 'constr'
according to
/usr/data/users/saulius/crontab/automatic-downloads/current/ACS/lib/dictionaries/cif_core.dic
dictionary named 'cif_core.dic' version 2.4.2 from 2011-04-26.

Automatic conversion script
Id: cif_fix_values 4268 2015-11-12 08:31:59Z antanas 
;
_cod_original_cell_volume 4977.6(10)
_cod_original_sg_symbol_H-M 'Pbca '
_cod_database_code 1542680

loop_
_symmetry_equiv_pos_as_xyz
'x, y, z'
'x+1/2, -y+1/2, -z'
'-x, y+1/2, -z+1/2'
'-x+1/2, -y, z+1/2'
'-x, -y, -z'
'-x-1/2, y-1/2, z'
'x, -y-1/2, z-1/2'
'x-1/2, y, -z-1/2'

loop_
_atom_site_label
_atom_site_type_symbol
_atom_site_fract_x
_atom_site_fract_y
_atom_site_fract_z
_atom_site_U_iso_or_equiv
_atom_site_adp_type
_atom_site_occupancy
_atom_site_symmetry_multiplicity
_atom_site_calc_flag
_atom_site_refinement_flags
O1 O 0.2858(3) 0.43049(15) 0.03841(12) 0.0617(8) Uani 1 1 d .
O2 O 0.1251(3) 0.61309(14) 0.14739(10) 0.0501(7) Uani 1 1 d .
O3 O 0.2065(2) 0.60993(12) 0.06628(9) 0.0423(6) Uani 1 1 d .
O4 O 0.8478(2) 0.17561(12) 0.10180(10) 0.0436(7) Uani 1 1 d .
O5 O 0.7342(3) 0.37417(16) 0.20569(12) 0.0707(10) Uani 1 1 d .
O6 O 0.7868(3) 0.18962(13) 0.18494(9) 0.0463(7) Uani 1 1 d .
C1 C 0.3679(5) 0.5352(2) 0.23094(17) 0.0647(13) Uani 1 1 d .
H1 H 0.3852 0.5344 0.2651 0.078 Uiso 1 1 calc R
C2 C 0.4514(4) 0.4993(2) 0.19868(16) 0.0579(12) Uani 1 1 d .
H2 H 0.5235 0.4731 0.2108 0.069 Uiso 1 1 calc R
C3 C 0.4266(4) 0.50271(18) 0.14817(14) 0.0415(9) Uani 1 1 d .
H3 H 0.4835 0.4789 0.1262 0.050 Uiso 1 1 calc R
C4 C 0.3183(3) 0.54091(17) 0.12895(13) 0.0325(8) Uani 1 1 d .
C5 C 0.2932(4) 0.54898(18) 0.07391(13) 0.0358(8) Uani 1 1 d .
C6 C 0.2232(4) 0.48059(19) 0.05532(13) 0.0378(9) Uani 1 1 d .
C7 C 0.0779(4) 0.47809(18) 0.06371(12) 0.0349(8) Uani 1 1 d .
C8 C 0.0043(4) 0.4164(2) 0.05142(14) 0.0465(10) Uani 1 1 d .
H8 H 0.0458 0.3774 0.0360 0.056 Uiso 1 1 calc R
C9 C -0.1293(4) 0.4136(2) 0.06217(16) 0.0573(12) Uani 1 1 d .
H9 H -0.1787 0.3731 0.0535 0.069 Uiso 1 1 calc R
C10 C -0.1897(4) 0.4703(3) 0.08565(19) 0.0679(14) Uani 1 1 d .
H10 H -0.2795 0.4673 0.0938 0.082 Uiso 1 1 calc R
C11 C -0.1193(4) 0.5318(2) 0.09742(18) 0.0603(12) Uani 1 1 d .
H11 H -0.1620 0.5703 0.1130 0.072 Uiso 1 1 calc R
C12 C 0.0154(4) 0.53641(18) 0.08607(14) 0.0385(9) Uani 1 1 d .
C13 C 0.2601(5) 0.5721(2) 0.21349(14) 0.0553(11) Uani 1 1 d .
H13 H 0.2040 0.5958 0.2357 0.066 Uiso 1 1 calc R
C14 C 0.2341(4) 0.57435(18) 0.16269(13) 0.0379(9) Uani 1 1 d .
C15 C 0.0922(4) 0.60512(19) 0.09580(14) 0.0429(9) Uani 1 1 d .
H15 H 0.0343 0.6456 0.0867 0.052 Uiso 1 1 calc R
C16 C 0.4179(4) 0.5638(2) 0.04369(14) 0.0516(10) Uani 1 1 d .
H16A H 0.3940 0.5733 0.0096 0.077 Uiso 1 1 calc R
H16B H 0.4755 0.5225 0.0451 0.077 Uiso 1 1 calc R
H16C H 0.4632 0.6050 0.0573 0.077 Uiso 1 1 calc R
C17 C 1.1923(4) 0.3104(3) 0.14756(18) 0.0642(13) Uani 1 1 d .
H17 H 1.2806 0.3087 0.1372 0.077 Uiso 1 1 calc R
C18 C 1.1112(4) 0.2511(2) 0.14042(16) 0.0521(11) Uani 1 1 d .
H18 H 1.1451 0.2096 0.1255 0.062 Uiso 1 1 calc R
C19 C 0.9798(3) 0.25348(18) 0.15545(13) 0.0354(8) Uani 1 1 d .
C20 C 0.8935(4) 0.18724(18) 0.15178(14) 0.0411(9) Uani 1 1 d .
H20 H 0.9486 0.1457 0.1610 0.049 Uiso 1 1 calc R
C21 C 0.7416(3) 0.21819(16) 0.08817(13) 0.0319(8) Uani 1 1 d .
C22 C 0.7078(4) 0.2188(2) 0.03801(14) 0.0452(10) Uani 1 1 d .
H22 H 0.7553 0.1908 0.0153 0.054 Uiso 1 1 calc R
C23 C 0.6032(4) 0.2612(2) 0.02201(15) 0.0520(11) Uani 1 1 d .
H23 H 0.5800 0.2618 -0.0116 0.062 Uiso 1 1 calc R
C24 C 0.5333(4) 0.3025(2) 0.05560(16) 0.0513(10) Uani 1 1 d .
H24 H 0.4638 0.3316 0.0447 0.062 Uiso 1 1 calc R
C25 C 0.9294(3) 0.31636(18) 0.17653(12) 0.0350(8) Uani 1 1 d .
C26 C 1.0131(4) 0.3756(2) 0.18344(14) 0.0471(10) Uani 1 1 d .
H26 H 0.9797 0.4179 0.1974 0.056 Uiso 1 1 calc R
C27 C 1.1440(4) 0.3717(3) 0.16983(17) 0.0598(12) Uani 1 1 d .
H27 H 1.2003 0.4106 0.1757 0.072 Uiso 1 1 calc R
C28 C 0.7870(4) 0.3204(2) 0.18965(13) 0.0428(9) Uani 1 1 d .
C29 C 0.7052(4) 0.2529(2) 0.17732(13) 0.0402(9) Uani 1 1 d .
C30 C 0.6691(3) 0.25769(17) 0.12281(12) 0.0307(8) Uani 1 1 d .
C31 C 0.5665(4) 0.30056(19) 0.10534(15) 0.0429(9) Uani 1 1 d .
H31 H 0.5188 0.3288 0.1278 0.051 Uiso 1 1 calc R
C32 C 0.5856(4) 0.2438(3) 0.21172(15) 0.0651(13) Uani 1 1 d .
H32A H 0.5350 0.2024 0.2015 0.098 Uiso 1 1 calc R
H32B H 0.5306 0.2861 0.2099 0.098 Uiso 1 1 calc R
H32C H 0.6158 0.2372 0.2455 0.098 Uiso 1 1 calc R

loop_
_atom_site_aniso_label
_atom_site_aniso_U_11
_atom_site_aniso_U_22
_atom_site_aniso_U_33
_atom_site_aniso_U_23
_atom_site_aniso_U_13
_atom_site_aniso_U_12
O1 0.0521(18) 0.0455(16) 0.087(2) -0.0286(15) 0.0041(16) 0.0065(14)
O2 0.0508(16) 0.0448(15) 0.0546(17) -0.0169(13) 0.0006(14) 0.0155(13)
O3 0.0479(16) 0.0273(12) 0.0518(16) 0.0031(11) -0.0038(13) 0.0000(12)
O4 0.0355(14) 0.0360(13) 0.0594(17) -0.0176(12) -0.0023(13) 0.0066(11)
O5 0.064(2) 0.062(2) 0.087(2) -0.0379(18) 0.0117(18) 0.0048(16)
O6 0.0504(16) 0.0389(14) 0.0497(16) 0.0108(12) 0.0003(13) -0.0063(12)
C1 0.086(4) 0.064(3) 0.044(2) 0.004(2) -0.012(3) -0.005(3)
C2 0.057(3) 0.059(3) 0.058(3) 0.015(2) -0.017(2) 0.003(2)
C3 0.035(2) 0.037(2) 0.053(2) 0.0020(17) 0.0017(18) -0.0032(17)
C4 0.0309(19) 0.0261(17) 0.040(2) 0.0007(15) -0.0005(15) -0.0056(15)
C5 0.038(2) 0.0302(18) 0.039(2) -0.0054(15) 0.0043(16) -0.0017(16)
C6 0.040(2) 0.0333(19) 0.040(2) -0.0062(16) 0.0014(17) 0.0011(17)
C7 0.040(2) 0.0325(18) 0.0321(18) 0.0008(15) -0.0053(16) -0.0001(16)
C8 0.050(2) 0.040(2) 0.049(2) -0.0031(18) -0.0111(19) -0.0062(18)
C9 0.046(3) 0.058(3) 0.068(3) 0.014(2) -0.017(2) -0.017(2)
C10 0.029(2) 0.074(3) 0.100(4) 0.019(3) -0.004(2) -0.006(2)
C11 0.037(2) 0.056(3) 0.089(3) 0.008(2) 0.001(2) 0.014(2)
C12 0.036(2) 0.0335(19) 0.046(2) 0.0054(16) -0.0080(17) 0.0075(16)
C13 0.074(3) 0.051(2) 0.041(2) -0.0067(19) 0.006(2) 0.002(2)
C14 0.043(2) 0.0264(18) 0.044(2) -0.0052(16) -0.0010(17) -0.0009(16)
C15 0.040(2) 0.035(2) 0.054(2) 0.0006(17) -0.0071(19) 0.0112(17)
C16 0.049(2) 0.062(3) 0.043(2) -0.0063(19) 0.0084(19) -0.014(2)
C17 0.030(2) 0.085(4) 0.077(3) 0.013(3) -0.001(2) -0.008(2)
C18 0.037(2) 0.055(2) 0.065(3) 0.002(2) -0.004(2) 0.007(2)
C19 0.0340(19) 0.0350(19) 0.0373(19) 0.0075(15) -0.0085(16) 0.0042(16)
C20 0.041(2) 0.0298(18) 0.052(2) 0.0027(17) -0.0073(18) 0.0048(16)
C21 0.0294(18) 0.0238(17) 0.042(2) -0.0058(14) 0.0027(16) -0.0050(14)
C22 0.047(2) 0.046(2) 0.042(2) -0.0144(18) 0.0081(19) -0.0098(19)
C23 0.065(3) 0.052(2) 0.039(2) 0.0040(19) -0.016(2) -0.007(2)
C24 0.042(2) 0.044(2) 0.068(3) 0.004(2) -0.014(2) -0.0002(19)
C25 0.039(2) 0.0368(19) 0.0296(18) 0.0026(15) -0.0084(15) -0.0010(16)
C26 0.057(3) 0.036(2) 0.048(2) 0.0002(17) -0.016(2) -0.0083(19)
C27 0.053(3) 0.062(3) 0.065(3) 0.020(2) -0.018(2) -0.025(2)
C28 0.050(2) 0.044(2) 0.035(2) -0.0098(17) 0.0009(18) 0.0041(19)
C29 0.039(2) 0.044(2) 0.038(2) -0.0037(16) 0.0077(17) -0.0017(17)
C30 0.0254(17) 0.0273(17) 0.0394(19) -0.0066(15) 0.0042(15) -0.0034(14)
C31 0.032(2) 0.0350(19) 0.062(3) -0.0100(18) 0.0032(19) -0.0007(17)
C32 0.065(3) 0.087(3) 0.043(2) -0.006(2) 0.022(2) -0.022(3)

loop_
_atom_type_symbol
_atom_type_description
_atom_type_scat_dispersion_real
_atom_type_scat_dispersion_imag
_atom_type_scat_source
C C 0.0033 0.0016 'International Tables Vol C Tables 4.2.6.8 and 6.1.1.4'
H H 0.0000 0.0000 'International Tables Vol C Tables 4.2.6.8 and 6.1.1.4'
O O 0.0106 0.0060 'International Tables Vol C Tables 4.2.6.8 and 6.1.1.4'

loop_
_geom_angle_atom_site_label_1
_geom_angle_atom_site_label_2
_geom_angle_atom_site_label_3
_geom_angle
C14 O2 C15 114.8(3)
C15 O3 C5 111.5(3)
C21 O4 C20 114.2(3)
C20 O6 C29 111.9(3)
C13 C1 C2 120.8(4)
C13 C1 H1 119.6
C2 C1 H1 119.6
C1 C2 C3 118.9(4)
C1 C2 H2 120.5
C3 C2 H2 120.5
C2 C3 C4 121.8(4)
C2 C3 H3 119.1
C4 C3 H3 119.1
C14 C4 C3 117.6(3)
C14 C4 C5 119.5(3)
C3 C4 C5 122.9(3)
O3 C5 C4 108.6(3)
O3 C5 C16 106.4(3)
C4 C5 C16 113.7(3)
O3 C5 C6 109.0(3)
C4 C5 C6 108.3(3)
C16 C5 C6 110.8(3)
O1 C6 C7 123.2(3)
O1 C6 C5 121.2(3)
C7 C6 C5 115.5(3)
C12 C7 C8 119.9(4)
C12 C7 C6 119.2(3)
C8 C7 C6 120.7(3)
C9 C8 C7 119.8(4)
C9 C8 H8 120.1
C7 C8 H8 120.1
C10 C9 C8 120.1(4)
C10 C9 H9 120.0
C8 C9 H9 120.0
C9 C10 C11 120.9(4)
C9 C10 H10 119.5
C11 C10 H10 119.5
C10 C11 C12 120.0(4)
C10 C11 H11 120.0
C12 C11 H11 120.0
C7 C12 C11 119.2(4)
C7 C12 C15 120.0(3)
C11 C12 C15 120.8(3)
C1 C13 C14 120.1(4)
C1 C13 H13 120.0
C14 C13 H13 120.0
O2 C14 C4 121.8(3)
O2 C14 C13 117.3(3)
C4 C14 C13 120.8(4)
O3 C15 O2 110.5(3)
O3 C15 C12 112.1(3)
O2 C15 C12 111.8(3)
O3 C15 H15 107.4
O2 C15 H15 107.4
C12 C15 H15 107.4
C5 C16 H16A 109.5
C5 C16 H16B 109.5
H16A C16 H16B 109.5
C5 C16 H16C 109.5
H16A C16 H16C 109.5
H16B C16 H16C 109.5
C27 C17 C18 120.7(4)
C27 C17 H17 119.6
C18 C17 H17 119.6
C17 C18 C19 119.9(4)
C17 C18 H18 120.1
C19 C18 H18 120.1
C18 C19 C25 119.5(3)
C18 C19 C20 120.3(3)
C25 C19 C20 120.0(3)
O6 C20 O4 110.7(3)
O6 C20 C19 112.1(3)
O4 C20 C19 111.6(3)
O6 C20 H20 107.4
O4 C20 H20 107.4
C19 C20 H20 107.4
O4 C21 C22 116.8(3)
O4 C21 C30 122.1(3)
C22 C21 C30 121.0(3)
C23 C22 C21 119.4(3)
C23 C22 H22 120.3
C21 C22 H22 120.3
C24 C23 C22 120.2(4)
C24 C23 H23 119.9
C22 C23 H23 119.9
C31 C24 C23 119.8(4)
C31 C24 H24 120.1
C23 C24 H24 120.1
C19 C25 C26 119.6(3)
C19 C25 C28 119.5(3)
C26 C25 C28 120.8(3)
C27 C26 C25 120.2(4)
C27 C26 H26 119.9
C25 C26 H26 119.9
C26 C27 C17 120.0(4)
C26 C27 H27 120.0
C17 C27 H27 120.0
O5 C28 C25 123.6(4)
O5 C28 C29 121.0(4)
C25 C28 C29 115.3(3)
O6 C29 C30 108.7(3)
O6 C29 C32 105.8(3)
C30 C29 C32 113.7(3)
O6 C29 C28 109.1(3)
C30 C29 C28 106.8(3)
C32 C29 C28 112.5(3)
C31 C30 C21 117.9(3)
C31 C30 C29 122.8(3)
C21 C30 C29 119.3(3)
C24 C31 C30 121.6(3)
C24 C31 H31 119.2
C30 C31 H31 119.2
C29 C32 H32A 109.5
C29 C32 H32B 109.5
H32A C32 H32B 109.5
C29 C32 H32C 109.5
H32A C32 H32C 109.5
H32B C32 H32C 109.5

loop_
_geom_bond_atom_site_label_1
_geom_bond_atom_site_label_2
_geom_bond_distance
O1 C6 1.209(4)
O2 C14 1.371(4)
O2 C15 1.427(4)
O3 C15 1.396(4)
O3 C5 1.440(4)
O4 C21 1.376(4)
O4 C20 1.430(4)
O5 C28 1.207(4)
O6 C20 1.392(4)
O6 C29 1.445(4)
C1 C13 1.363(6)
C1 C2 1.375(6)
C1 H1 0.9300
C2 C3 1.376(5)
C2 H2 0.9300
C3 C4 1.395(5)
C3 H3 0.9300
C4 C14 1.384(5)
C4 C5 1.502(5)
C5 C16 1.516(5)
C5 C6 1.532(5)
C6 C7 1.477(5)
C7 C12 1.385(5)
C7 C8 1.400(5)
C8 C9 1.373(6)
C8 H8 0.9300
C9 C10 1.366(6)
C9 H9 0.9300
C10 C11 1.377(6)
C10 H10 0.9300
C11 C12 1.389(5)
C11 H11 0.9300
C12 C15 1.511(5)
C13 C14 1.385(5)
C13 H13 0.9300
C15 H15 0.9800
C16 H16A 0.9600
C16 H16B 0.9600
C16 H16C 0.9600
C17 C27 1.371(6)
C17 C18 1.380(6)
C17 H17 0.9300
C18 C19 1.381(5)
C18 H18 0.9300
C19 C25 1.390(5)
C19 C20 1.505(5)
C20 H20 0.9800
C21 C22 1.384(5)
C21 C30 1.387(4)
C22 C23 1.380(5)
C22 H22 0.9300
C23 C24 1.373(6)
C23 H23 0.9300
C24 C31 1.372(5)
C24 H24 0.9300
C25 C26 1.395(5)
C25 C28 1.475(5)
C26 C27 1.365(6)
C26 H26 0.9300
C27 H27 0.9300
C28 C29 1.533(5)
C29 C30 1.505(5)
C29 C32 1.522(5)
C30 C31 1.383(5)
C31 H31 0.9300
C32 H32A 0.9600
C32 H32B 0.9600
C32 H32C 0.9600

loop_
_geom_torsion_atom_site_label_1
_geom_torsion_atom_site_label_2
_geom_torsion_atom_site_label_3
_geom_torsion_atom_site_label_4
_geom_torsion
C13 C1 C2 C3 1.7(7)
C1 C2 C3 C4 -0.7(6)
C2 C3 C4 C14 -1.4(5)
C2 C3 C4 C5 176.5(3)
C15 O3 C5 C4 -52.2(3)
C15 O3 C5 C16 -175.0(3)
C15 O3 C5 C6 65.5(3)
C14 C4 C5 O3 17.9(4)
C3 C4 C5 O3 -160.0(3)
C14 C4 C5 C16 136.1(3)
C3 C4 C5 C16 -41.8(4)
C14 C4 C5 C6 -100.3(3)
C3 C4 C5 C6 81.9(4)
O3 C5 C6 O1 149.2(3)
C4 C5 C6 O1 -92.9(4)
C16 C5 C6 O1 32.5(5)
O3 C5 C6 C7 -36.0(4)
C4 C5 C6 C7 81.9(4)
C16 C5 C6 C7 -152.7(3)
O1 C6 C7 C12 176.1(4)
C5 C6 C7 C12 1.4(5)
O1 C6 C7 C8 -1.0(6)
C5 C6 C7 C8 -175.7(3)
C12 C7 C8 C9 -0.8(5)
C6 C7 C8 C9 176.2(3)
C7 C8 C9 C10 -1.2(6)
C8 C9 C10 C11 2.1(7)
C9 C10 C11 C12 -0.9(7)
C8 C7 C12 C11 2.0(5)
C6 C7 C12 C11 -175.1(3)
C8 C7 C12 C15 -175.4(3)
C6 C7 C12 C15 7.5(5)
C10 C11 C12 C7 -1.1(6)
C10 C11 C12 C15 176.2(4)
C2 C1 C13 C14 -0.6(7)
C15 O2 C14 C4 10.9(5)
C15 O2 C14 C13 -171.5(3)
C3 C4 C14 O2 -180.0(3)
C5 C4 C14 O2 2.1(5)
C3 C4 C14 C13 2.5(5)
C5 C4 C14 C13 -175.4(3)
C1 C13 C14 O2 -179.2(4)
C1 C13 C14 C4 -1.6(6)
C5 O3 C15 O2 68.1(3)
C5 O3 C15 C12 -57.4(4)
C14 O2 C15 O3 -45.0(4)
C14 O2 C15 C12 80.6(4)
C7 C12 C15 O3 19.8(5)
C11 C12 C15 O3 -157.5(3)
C7 C12 C15 O2 -105.0(4)
C11 C12 C15 O2 77.7(4)
C27 C17 C18 C19 0.5(7)
C17 C18 C19 C25 1.6(6)
C17 C18 C19 C20 -174.9(4)
C29 O6 C20 O4 -68.1(3)
C29 O6 C20 C19 57.2(4)
C21 O4 C20 O6 46.1(4)
C21 O4 C20 C19 -79.5(4)
C18 C19 C20 O6 156.4(3)
C25 C19 C20 O6 -20.1(4)
C18 C19 C20 O4 -78.8(4)
C25 C19 C20 O4 104.7(4)
C20 O4 C21 C22 169.0(3)
C20 O4 C21 C30 -12.4(4)
O4 C21 C22 C23 -179.2(3)
C30 C21 C22 C23 2.2(5)
C21 C22 C23 C24 0.0(6)
C22 C23 C24 C31 -1.0(6)
C18 C19 C25 C26 -1.7(5)
C20 C19 C25 C26 174.9(3)
C18 C19 C25 C28 176.2(3)
C20 C19 C25 C28 -7.3(5)
C19 C25 C26 C27 -0.4(5)
C28 C25 C26 C27 -178.2(3)
C25 C26 C27 C17 2.5(6)
C18 C17 C27 C26 -2.6(7)
C19 C25 C28 O5 -176.1(4)
C26 C25 C28 O5 1.7(6)
C19 C25 C28 C29 -1.2(5)
C26 C25 C28 C29 176.6(3)
C20 O6 C29 C30 51.2(4)
C20 O6 C29 C32 173.8(3)
C20 O6 C29 C28 -64.9(4)
O5 C28 C29 O6 -149.7(4)
C25 C28 C29 O6 35.2(4)
O5 C28 C29 C30 92.9(4)
C25 C28 C29 C30 -82.2(4)
O5 C28 C29 C32 -32.6(5)
C25 C28 C29 C32 152.3(3)
O4 C21 C30 C31 178.1(3)
C22 C21 C30 C31 -3.3(5)
O4 C21 C30 C29 -1.4(5)
C22 C21 C30 C29 177.2(3)
O6 C29 C30 C31 163.3(3)
C32 C29 C30 C31 45.7(5)
C28 C29 C30 C31 -79.0(4)
O6 C29 C30 C21 -17.2(4)
C32 C29 C30 C21 -134.8(3)
C28 C29 C30 C21 100.5(3)
C23 C24 C31 C30 -0.2(6)
C21 C30 C31 C24 2.3(5)
C29 C30 C31 C24 -178.2(3)
